data_7154605
loop_
_publ_author_name
'Nieto, Javier'
'Andr\'es, Celia'
'P\'erez-Encabo, Alfonso'

_publ_section_title
;
 7-endo selenocyclization reactions on chiral 3-prenyl and
 3-cinnamyl-2-hydroxymethylperhydro-1,3-benzoxazine derivatives. A way to
 enantiopure 1,4-oxazepanes.
;
_journal_issue 34
_journal_name_full 'Organic &amp; biomolecular chemistry'
_journal_page_first 9118
_journal_page_last 9126
_journal_paper_doi 10.1039/c5ob01297j
_journal_volume 13
_journal_year 2015
_chemical_absolute_configuration rmad
_chemical_formula_sum 'C22 H32 Cl N O2'
_chemical_formula_weight 377.94
_chemical_name_systematic
; 
 ? 
;
_space_group_IT_number 19
_symmetry_cell_setting orthorhombic
_symmetry_space_group_name_Hall 'P 2ac 2ab'
_symmetry_space_group_name_H-M 'P 21 21 21'
_atom_sites_solution_hydrogens geom
_atom_sites_solution_primary direct
_atom_sites_solution_secondary difmap
_audit_creation_method SHELXL-97
_audit_update_record
;
2015-06-12 deposited with the CCDC.
2015-07-17 downloaded from the CCDC.
;
_cell_angle_alpha 90.00
_cell_angle_beta 90.00
_cell_angle_gamma 90.00
_cell_formula_units_Z 4
_cell_length_a 8.8571(8)
_cell_length_b 15.0597(14)
_cell_length_c 15.5921(14)
_cell_measurement_temperature 298(2)
_cell_volume 2079.8(3)
_computing_cell_refinement 'Bruker SMART'
_computing_data_collection 'Bruker SMART'
_computing_data_reduction 'Bruker SHELXTL'
_computing_molecular_graphics 'Bruker SHELXTL'
_computing_publication_material 'Bruker SHELXTL'
_computing_structure_refinement 'SHELXL-97 (Sheldrick, 1997)'
_computing_structure_solution 'SHELXS-97 (Sheldrick, 1990)'
_diffrn_ambient_temperature 298(2)
_diffrn_measured_fraction_theta_full 0.999
_diffrn_measured_fraction_theta_max 0.999
_diffrn_measurement_device_type 'CCD area detector'
_diffrn_measurement_method 'phi and omega scans'
_diffrn_radiation_monochromator graphite
_diffrn_radiation_source 'fine-focus sealed tube'
_diffrn_radiation_type MoK\a
_diffrn_radiation_wavelength 0.71073
_diffrn_reflns_av_R_equivalents 0.0000
_diffrn_reflns_av_sigmaI/netI 0.0090
_diffrn_reflns_limit_h_max 9
_diffrn_reflns_limit_h_min -9
_diffrn_reflns_limit_k_max 16
_diffrn_reflns_limit_k_min 0
_diffrn_reflns_limit_l_max 17
_diffrn_reflns_limit_l_min 0
_diffrn_reflns_number 2995
_diffrn_reflns_theta_full 23.32
_diffrn_reflns_theta_max 23.32
_diffrn_reflns_theta_min 1.88
_exptl_absorpt_coefficient_mu 0.199
_exptl_absorpt_correction_T_max 1.000000
_exptl_absorpt_correction_T_min 0.878404
_exptl_absorpt_correction_type multi-scan
_exptl_absorpt_process_details
;
 G.M. Sheldrick. 
 SADABS: A program for absorption correction with the Siemens SMART system;  University of G\"ottingen, Germany, 1996. 
;
_exptl_crystal_colour COLORLESS
_exptl_crystal_density_diffrn 1.207
_exptl_crystal_density_method 'not measured'
_exptl_crystal_description prism
_exptl_crystal_F_000 816
_exptl_crystal_size_max 0.38
_exptl_crystal_size_mid 0.37
_exptl_crystal_size_min 0.27
_refine_diff_density_max 0.109
_refine_diff_density_min -0.114
_refine_diff_density_rms 0.024
_refine_ls_abs_structure_details 'Flack H D (1983), Acta Cryst. A39, 876-881'
_refine_ls_abs_structure_Flack -0.06(5)
_refine_ls_extinction_coef 0.0070(9)
_refine_ls_extinction_expression Fc^*^=kFc[1+0.001xFc^2^\l^3^/sin(2\q)]^-1/4^
_refine_ls_extinction_method SHELXL
_refine_ls_goodness_of_fit_ref 1.064
_refine_ls_hydrogen_treatment mixed
_refine_ls_matrix_type full
_refine_ls_number_parameters 240
_refine_ls_number_reflns 2995
_refine_ls_number_restraints 0
_refine_ls_restrained_S_all 1.064
_refine_ls_R_factor_all 0.0268
_refine_ls_R_factor_gt 0.0249
_refine_ls_shift/su_max 0.001
_refine_ls_shift/su_mean 0.000
_refine_ls_structure_factor_coef Fsqd
_refine_ls_weighting_details 'calc w=1/[\s^2^(Fo^2^)+(0.0363P)^2^+0.2069P] where P=(Fo^2^+2Fc^2^)/3'
_refine_ls_weighting_scheme calc
_refine_ls_wR_factor_gt 0.0633
_refine_ls_wR_factor_ref 0.0649
_reflns_number_gt 2838
_reflns_number_total 2995
_reflns_threshold_expression >2sigma(I)
_cod_data_source_file c5ob01297j2.cif
_cod_data_source_block pill
_cod_depositor_comments
;
The following automatic conversions were performed:

'_symmetry_cell_setting' value 'Orthorhombic' changed to
'orthorhombic' according to
/usr/data/users/saulius/crontab/automatic-downloads/rss-feeds/RSC/lib/dictionaries/cif_core.dic
dictionary named 'cif_core.dic' version 2.4.2 from 2011-04-26.

Automatic conversion script
Id: cif_fix_values 3271 2015-04-21 07:52:19Z andrius 

 Adding full bibliography for 7154600--7154605.cif.
;
_cod_original_sg_symbol_H-M P2(1)2(1)2(1)
_cod_database_code 7154605

loop_
_symmetry_equiv_pos_as_xyz
'x, y, z'
'-x+1/2, -y, z+1/2'
'-x, y+1/2, -z+1/2'
'x+1/2, -y+1/2, -z'

loop_
_atom_site_label
_atom_site_type_symbol
_atom_site_fract_x
_atom_site_fract_y
_atom_site_fract_z
_atom_site_U_iso_or_equiv
_atom_site_adp_type
_atom_site_occupancy
_atom_site_symmetry_multiplicity
_atom_site_calc_flag
_atom_site_refinement_flags
Cl1 Cl 0.83062(6) 0.50417(3) 0.61213(3) 0.07382(17) Uani 1 1 d .
O1 O 0.67445(13) 0.84259(6) 0.75970(6) 0.0489(3) Uani 1 1 d .
N1 N 0.61134(13) 0.69507(8) 0.80605(8) 0.0407(3) Uani 1 1 d .
O2 O 0.82530(13) 0.69365(7) 0.66954(6) 0.0549(3) Uani 1 1 d .
C14 C 0.6758(2) 0.72564(11) 0.65701(10) 0.0533(4) Uani 1 1 d .
H14A H 0.6142 0.6779 0.6342 0.064 Uiso 1 1 calc R
H14B H 0.6780 0.7729 0.6147 0.064 Uiso 1 1 calc R
C13 C 0.84030(18) 0.63116(10) 0.73806(9) 0.0459(4) Uani 1 1 d .
C8 C 0.59877(17) 0.82056(9) 0.90881(9) 0.0417(3) Uani 1 1 d .
H8 H 0.7041 0.8105 0.9254 0.050 Uiso 1 1 calc R
C9 C 0.53259(16) 0.72860(10) 0.88501(10) 0.0434(3) Uani 1 1 d .
C12 C 0.76966(16) 0.66958(10) 0.81934(9) 0.0421(3) Uani 1 1 d .
H12A H 0.7752 0.6258 0.8649 0.051 Uiso 1 1 calc R
H12B H 0.8268 0.7213 0.8373 0.051 Uiso 1 1 calc R
C1 C 0.60355(18) 0.76018(10) 0.73766(9) 0.0458(4) Uani 1 1 d .
H1 H 0.4969 0.7720 0.7255 0.055 Uiso 1 1 calc R
C2 C 0.60213(18) 0.88280(10) 0.83189(10) 0.0451(4) Uani 1 1 d .
H2 H 0.4979 0.8971 0.8160 0.054 Uiso 1 1 calc R
C7 C 0.5235(2) 0.86808(11) 0.98408(11) 0.0541(4) Uani 1 1 d .
H7A H 0.4192 0.8809 0.9698 0.065 Uiso 1 1 calc R
H7B H 0.5242 0.8295 1.0339 0.065 Uiso 1 1 calc R
C4 C 0.61407(19) 1.01606(10) 0.92883(11) 0.0563(4) Uani 1 1 d .
H4 H 0.5107 1.0328 0.9133 0.068 Uiso 1 1 calc R
C17 C 0.7742(2) 0.47006(10) 0.78027(10) 0.0520(4) Uani 1 1 d .
C15 C 1.00976(19) 0.62143(12) 0.75146(13) 0.0607(4) Uani 1 1 d .
H15A H 1.0555 0.6000 0.6996 0.091 Uiso 1 1 calc R
H15B H 1.0284 0.5801 0.7971 0.091 Uiso 1 1 calc R
H15C H 1.0522 0.6781 0.7661 0.091 Uiso 1 1 calc R
C16 C 0.76246(19) 0.54244(10) 0.71442(10) 0.0493(4) Uani 1 1 d .
H16 H 0.6548 0.5554 0.7073 0.059 Uiso 1 1 calc R
C10 C 0.5541(2) 0.66310(11) 0.95839(10) 0.0522(4) Uani 1 1 d .
H10A H 0.5262 0.6046 0.9397 0.078 Uiso 1 1 calc R
H10B H 0.4916 0.6803 1.0059 0.078 Uiso 1 1 calc R
H10C H 0.6580 0.6631 0.9759 0.078 Uiso 1 1 calc R
C11 C 0.36274(18) 0.73240(13) 0.86554(12) 0.0590(4) Uani 1 1 d .
H11A H 0.3432 0.7791 0.8251 0.088 Uiso 1 1 calc R
H11B H 0.3081 0.7438 0.9176 0.088 Uiso 1 1 calc R
H11C H 0.3307 0.6767 0.8418 0.088 Uiso 1 1 calc R
C3 C 0.6832(2) 0.96801(11) 0.85196(11) 0.0543(4) Uani 1 1 d .
H3A H 0.6793 1.0066 0.8022 0.065 Uiso 1 1 calc R
H3B H 0.7884 0.9552 0.8639 0.065 Uiso 1 1 calc R
C18 C 0.8990(3) 0.41530(12) 0.78846(14) 0.0739(6) Uani 1 1 d .
H18 H 0.9796 0.4209 0.7506 0.089 Uiso 1 1 calc R
C6 C 0.6047(2) 0.95393(11) 1.00533(12) 0.0603(5) Uani 1 1 d .
H6A H 0.7060 0.9403 1.0250 0.072 Uiso 1 1 calc R
H6B H 0.5520 0.9836 1.0517 0.072 Uiso 1 1 calc R
C21 C 0.6610(4) 0.39530(14) 0.90084(13) 0.0877(7) Uani 1 1 d .
H21 H 0.5806 0.3887 0.9386 0.105 Uiso 1 1 calc R
C22 C 0.6549(2) 0.45787(11) 0.83576(11) 0.0633(5) Uani 1 1 d .
H22 H 0.5685 0.4923 0.8294 0.076 Uiso 1 1 calc R
C5 C 0.7000(3) 1.10097(12) 0.94919(15) 0.0820(6) Uani 1 1 d .
H5A H 0.6512 1.1315 0.9956 0.123 Uiso 1 1 calc R
H5B H 0.7015 1.1385 0.8994 0.123 Uiso 1 1 calc R
H5C H 0.8017 1.0865 0.9654 0.123 Uiso 1 1 calc R
C19 C 0.9039(4) 0.35240(15) 0.85289(19) 0.0990(9) Uani 1 1 d .
H19 H 0.9879 0.3158 0.8581 0.119 Uiso 1 1 calc R
C20 C 0.7870(5) 0.34347(16) 0.90873(18) 0.1075(10) Uani 1 1 d .
H20 H 0.7928 0.3018 0.9526 0.129 Uiso 1 1 calc R

loop_
_atom_site_aniso_label
_atom_site_aniso_U_11
_atom_site_aniso_U_22
_atom_site_aniso_U_33
_atom_site_aniso_U_23
_atom_site_aniso_U_13
_atom_site_aniso_U_12
Cl1 0.0886(3) 0.0819(3) 0.0509(2) -0.0209(2) 0.0098(2) -0.0061(3)
O1 0.0578(6) 0.0443(6) 0.0447(5) 0.0035(5) 0.0050(5) -0.0042(5)
N1 0.0393(6) 0.0421(6) 0.0406(7) 0.0018(5) -0.0029(5) 0.0006(5)
O2 0.0603(7) 0.0572(6) 0.0473(6) 0.0024(5) 0.0086(6) -0.0020(6)
C14 0.0638(10) 0.0535(9) 0.0426(8) 0.0044(7) -0.0054(8) -0.0014(9)
C13 0.0434(8) 0.0494(8) 0.0450(8) -0.0006(7) 0.0034(7) -0.0002(7)
C8 0.0380(8) 0.0425(8) 0.0445(8) 0.0013(6) -0.0002(6) 0.0026(7)
C9 0.0394(8) 0.0464(8) 0.0445(8) 0.0028(7) 0.0042(7) 0.0002(7)
C12 0.0421(8) 0.0428(8) 0.0415(8) -0.0019(7) -0.0032(6) 0.0000(7)
C1 0.0489(8) 0.0451(8) 0.0435(8) 0.0033(7) -0.0068(7) -0.0022(7)
C2 0.0445(8) 0.0436(8) 0.0471(9) 0.0016(7) -0.0004(7) 0.0015(7)
C7 0.0590(10) 0.0516(9) 0.0519(9) 0.0010(8) 0.0091(8) 0.0063(8)
C4 0.0549(9) 0.0454(9) 0.0685(10) -0.0036(8) 0.0028(8) -0.0007(8)
C17 0.0621(10) 0.0437(9) 0.0502(9) -0.0112(7) -0.0070(8) 0.0004(8)
C15 0.0464(9) 0.0670(11) 0.0687(11) -0.0092(9) 0.0059(8) -0.0005(8)
C16 0.0498(9) 0.0528(9) 0.0454(8) -0.0096(7) 0.0008(7) 0.0014(8)
C10 0.0615(10) 0.0453(8) 0.0499(9) 0.0054(7) 0.0091(8) -0.0002(7)
C11 0.0429(9) 0.0620(10) 0.0720(11) 0.0024(9) 0.0029(8) -0.0039(8)
C3 0.0580(9) 0.0471(9) 0.0576(9) 0.0024(7) 0.0034(8) -0.0063(8)
C18 0.0827(14) 0.0568(11) 0.0824(13) -0.0133(11) -0.0166(11) 0.0118(11)
C6 0.0710(11) 0.0540(9) 0.0558(10) -0.0109(8) 0.0054(8) 0.0080(9)
C21 0.142(2) 0.0620(13) 0.0590(11) -0.0023(10) 0.0016(15) -0.0311(15)
C22 0.0861(13) 0.0495(9) 0.0543(10) -0.0085(8) 0.0029(10) -0.0108(9)
C5 0.0933(15) 0.0590(11) 0.0936(15) -0.0231(11) 0.0129(13) -0.0155(11)
C19 0.140(2) 0.0499(12) 0.1070(19) -0.0106(13) -0.0512(19) 0.0223(14)
C20 0.192(3) 0.0505(13) 0.0799(17) 0.0049(12) -0.041(2) -0.0168(18)

loop_
_atom_type_symbol
_atom_type_description
_atom_type_scat_dispersion_real
_atom_type_scat_dispersion_imag
_atom_type_scat_source
C C 0.0033 0.0016 'International Tables Vol C Tables 4.2.6.8 and 6.1.1.4'
H H 0.0000 0.0000 'International Tables Vol C Tables 4.2.6.8 and 6.1.1.4'
N N 0.0061 0.0033 'International Tables Vol C Tables 4.2.6.8 and 6.1.1.4'
O O 0.0106 0.0060 'International Tables Vol C Tables 4.2.6.8 and 6.1.1.4'
Cl Cl 0.1484 0.1585 'International Tables Vol C Tables 4.2.6.8 and 6.1.1.4'

loop_
_geom_angle_atom_site_label_1
_geom_angle_atom_site_label_2
_geom_angle_atom_site_label_3
_geom_angle
C2 O1 C1 111.06(11)
C1 N1 C12 109.02(11)
C1 N1 C9 110.69(11)
C12 N1 C9 114.55(11)
C14 O2 C13 114.34(12)
O2 C14 C1 113.48(12)
O2 C13 C15 104.92(13)
O2 C13 C12 109.42(12)
C15 C13 C12 109.06(13)
O2 C13 C16 110.41(12)
C15 C13 C16 112.88(13)
C12 C13 C16 110.01(12)
C2 C8 C7 108.99(12)
C2 C8 C9 111.66(12)
C7 C8 C9 115.96(12)
N1 C9 C10 109.89(12)
N1 C9 C11 107.78(13)
C10 C9 C11 107.16(13)
N1 C9 C8 108.73(11)
C10 C9 C8 110.61(12)
C11 C9 C8 112.63(13)
N1 C12 C13 111.91(12)
O1 C1 N1 112.86(11)
O1 C1 C14 108.27(13)
N1 C1 C14 111.15(12)
O1 C2 C3 108.14(12)
O1 C2 C8 111.61(11)
C3 C2 C8 111.76(13)
C6 C7 C8 111.13(13)
C6 C4 C5 112.41(16)
C6 C4 C3 110.26(13)
C5 C4 C3 111.17(15)
C22 C17 C18 118.36(17)
C22 C17 C16 118.25(15)
C18 C17 C16 123.39(17)
C17 C16 C13 115.66(12)
C17 C16 Cl1 110.51(10)
C13 C16 Cl1 109.76(11)
C2 C3 C4 112.09(14)
C19 C18 C17 120.0(2)
C7 C6 C4 112.32(14)
C20 C21 C22 119.1(3)
C17 C22 C21 121.3(2)
C20 C19 C18 120.7(2)
C19 C20 C21 120.5(2)

loop_
_geom_bond_atom_site_label_1
_geom_bond_atom_site_label_2
_geom_bond_distance
Cl1 C16 1.8001(15)
O1 C2 1.4297(18)
O1 C1 1.4328(18)
N1 C1 1.4503(18)
N1 C12 1.4686(18)
N1 C9 1.5023(19)
O2 C14 1.422(2)
O2 C13 1.4301(18)
C14 C1 1.504(2)
C13 C15 1.522(2)
C13 C12 1.527(2)
C13 C16 1.548(2)
C8 C2 1.522(2)
C8 C7 1.527(2)
C8 C9 1.549(2)
C9 C10 1.522(2)
C9 C11 1.536(2)
C2 C3 1.503(2)
C7 C6 1.516(2)
C4 C6 1.518(2)
C4 C5 1.522(2)
C4 C3 1.528(2)
C17 C22 1.378(3)
C17 C18 1.386(3)
C17 C16 1.501(2)
C18 C19 1.381(3)
C21 C20 1.368(4)
C21 C22 1.386(3)
C19 C20 1.359(4)
